data_8104853
loop_
_publ_author_name
'Hosten, Eric C.'
'Betz, Richard'

_publ_section_title
;
 The crystal structure of benzeneseleninic acid anhydride, C12H10O3Se2
;
_journal_issue 2
_journal_name_full 'Zeitschrift f\"ur Kristallographie - New Crystal Structures'
_journal_page_first 435
_journal_page_last 437
_journal_paper_doi 10.1515/ncrs-2020-0560
_journal_volume 236
_journal_year 2021
_chemical_formula_moiety 'C12 H10 O3 Se2'
_chemical_formula_sum 'C12 H10 O3 Se2'
_chemical_formula_weight 360.12
_chemical_name_common 'benzeneseleninic acid anhydride'
_chemical_name_systematic 'benzeneseleninic acid anhydride'
_space_group_crystal_system triclinic
_space_group_IT_number 2
_space_group_name_Hall '-P 1'
_space_group_name_H-M_alt 'P -1'
_atom_sites_solution_hydrogens geom
_atom_sites_solution_primary SHELXS
_atom_sites_solution_secondary difmap
_cell_angle_alpha 85.291(2)
_cell_angle_beta 72.198(2)
_cell_angle_gamma 74.084(2)
_cell_formula_units_Z 4
_cell_length_a 9.1794(3)
_cell_length_b 11.5706(5)
_cell_length_c 12.3976(5)
_cell_measurement_reflns_used 9005
_cell_measurement_temperature 200(2)
_cell_measurement_theta_max 28.22
_cell_measurement_theta_min 2.42
_cell_volume 1205.65(8)
_computing_cell_refinement 'SAINT [1]'
_computing_data_collection 'APEX2 [1]'
_computing_data_reduction 'SAINT [1]'
_computing_molecular_graphics 'ORTEP3 [3], Mercury [4]'
_computing_publication_material 'SHELXL-97 [2], PLATON [5]'
_computing_structure_refinement 'SHELXL-97 [2]'
_computing_structure_solution 'SHELXS-97 [2]'
_diffrn_ambient_temperature 200(2)
_diffrn_measured_fraction_theta_full 1.000
_diffrn_measured_fraction_theta_max 0.994
_diffrn_measurement_device_type 'Bruker APEX-II CCD'
_diffrn_measurement_method '\f and \w scans'
_diffrn_radiation_monochromator graphite
_diffrn_radiation_type MoK\a
_diffrn_radiation_wavelength 0.71073
_diffrn_reflns_av_R_equivalents 0.0278
_diffrn_reflns_av_sigmaI/netI 0.0354
_diffrn_reflns_Laue_measured_fraction_full 1.000
_diffrn_reflns_Laue_measured_fraction_max 0.994
_diffrn_reflns_limit_h_max 12
_diffrn_reflns_limit_h_min -12
_diffrn_reflns_limit_k_max 15
_diffrn_reflns_limit_k_min -15
_diffrn_reflns_limit_l_max 16
_diffrn_reflns_limit_l_min -16
_diffrn_reflns_number 20955
_diffrn_reflns_point_group_measured_fraction_full 1.000
_diffrn_reflns_point_group_measured_fraction_max 0.994
_diffrn_reflns_theta_full 25.242
_diffrn_reflns_theta_max 28.380
_diffrn_reflns_theta_min 1.725
_exptl_absorpt_coefficient_mu 6.125
_exptl_absorpt_correction_T_max 1.0000
_exptl_absorpt_correction_T_min 0.6770
_exptl_absorpt_correction_type numerical
_exptl_absorpt_process_details
;                                                              
SADABS [6]                                         
;
_exptl_crystal_colour colourless
_exptl_crystal_density_diffrn 1.984
_exptl_crystal_description rod
_exptl_crystal_F_000 696
_exptl_crystal_size_max 0.519
_exptl_crystal_size_mid 0.109
_exptl_crystal_size_min 0.068
_refine_diff_density_max 0.826
_refine_diff_density_min -0.621
_refine_diff_density_rms 0.114
_refine_ls_extinction_coef .
_refine_ls_extinction_method none
_refine_ls_goodness_of_fit_ref 1.062
_refine_ls_hydrogen_treatment constr
_refine_ls_matrix_type full
_refine_ls_number_parameters 307
_refine_ls_number_reflns 6011
_refine_ls_number_restraints 0
_refine_ls_restrained_S_all 1.062
_refine_ls_R_factor_all 0.0500
_refine_ls_R_factor_gt 0.0275
_refine_ls_shift/su_max 0.001
_refine_ls_shift/su_mean 0.000
_refine_ls_structure_factor_coef Fsqd
_refine_ls_weighting_details 'w=1/[\s^2^(Fo^2^)+(0.0337P)^2^+0.7082P] where P=(Fo^2^+2Fc^2^)/3'
_refine_ls_weighting_scheme calc
_refine_ls_wR_factor_gt 0.0613
_refine_ls_wR_factor_ref 0.0698
_reflns_Friedel_coverage 0.000
_reflns_Friedel_fraction_full .
_reflns_Friedel_fraction_max .
_reflns_number_gt 4555
_reflns_number_total 6011
_reflns_threshold_expression 'I > 2\s(I)'
_cod_data_source_file suppl_j_ncrs-2020-0560_suppl.cif
_cod_data_source_block g
_cod_database_code 8104853
_shelx_space_group_comment
;
The symmetry employed for this shelxl refinement is uniquely defined
by the following loop, which should always be used as a source of
symmetry information in preference to the above space-group names.
They are only intended as comments.
;

loop_
_space_group_symop_operation_xyz
'x, y, z'
'-x, -y, -z'

loop_
_atom_site_label
_atom_site_type_symbol
_atom_site_fract_x
_atom_site_fract_y
_atom_site_fract_z
_atom_site_U_iso_or_equiv
_atom_site_adp_type
_atom_site_occupancy
_atom_site_site_symmetry_order
_atom_site_calc_flag
_atom_site_refinement_flags_posn
_atom_site_refinement_flags_adp
_atom_site_refinement_flags_occupancy
_atom_site_disorder_assembly
_atom_site_disorder_group
Se11 Se 0.64277(3) 0.65469(3) 0.47094(3) 0.01928(8) Uani 1 1 d . . . . .
Se12 Se 0.33592(3) 0.62604(3) 0.64134(3) 0.01874(8) Uani 1 1 d . . . . .
Se21 Se 0.17898(3) 0.62597(3) 0.40703(2) 0.01887(8) Uani 1 1 d . . . . .
Se22 Se 0.02400(3) 0.46463(3) 0.31419(2) 0.01857(8) Uani 1 1 d . . . . .
O11 O 0.8000(3) 0.6490(2) 0.51098(19) 0.0297(5) Uani 1 1 d . . . . .
O12 O 0.1820(2) 0.7164(2) 0.60964(19) 0.0271(5) Uani 1 1 d . . . . .
O13 O 0.4814(3) 0.7146(2) 0.59715(19) 0.0258(5) Uani 1 1 d . . . . .
O21 O 0.3711(2) 0.5719(2) 0.3776(2) 0.0284(5) Uani 1 1 d . . . . .
O22 O -0.1338(2) 0.5356(2) 0.27528(18) 0.0253(5) Uani 1 1 d . . . . .
O23 O 0.1410(3) 0.5736(2) 0.28425(18) 0.0266(5) Uani 1 1 d . . . . .
C111 C 0.6136(4) 0.8058(3) 0.3909(3) 0.0219(6) Uani 1 1 d . . . . .
C112 C 0.4707(4) 0.8936(3) 0.4206(3) 0.0338(8) Uani 1 1 d . . . . .
H112 H 0.383085 0.880011 0.480027 0.041 Uiso 1 1 calc R U . . .
C113 C 0.4578(5) 1.0009(3) 0.3623(4) 0.0399(9) Uani 1 1 d . . . . .
H113 H 0.360885 1.062079 0.382593 0.048 Uiso 1 1 calc R U . . .
C114 C 0.5834(5) 1.0204(3) 0.2753(3) 0.0397(9) Uani 1 1 d . . . . .
H114 H 0.573920 1.095019 0.236392 0.048 Uiso 1 1 calc R U . . .
C115 C 0.7235(5) 0.9309(4) 0.2446(3) 0.0425(9) Uani 1 1 d . . . . .
H115 H 0.809076 0.943558 0.182830 0.051 Uiso 1 1 calc R U . . .
C116 C 0.7408(4) 0.8236(3) 0.3023(3) 0.0327(8) Uani 1 1 d . . . . .
H116 H 0.838063 0.762897 0.281860 0.039 Uiso 1 1 calc R U . . .
C121 C 0.2900(4) 0.6619(3) 0.7986(3) 0.0221(6) Uani 1 1 d . . . . .
C122 C 0.1924(4) 0.7719(3) 0.8402(3) 0.0276(7) Uani 1 1 d . . . . .
H122 H 0.155233 0.832237 0.790999 0.033 Uiso 1 1 calc R U . . .
C123 C 0.1490(5) 0.7931(4) 0.9564(3) 0.0391(9) Uani 1 1 d . . . . .
H123 H 0.082718 0.868795 0.987131 0.047 Uiso 1 1 calc R U . . .
C124 C 0.2023(5) 0.7043(4) 1.0261(3) 0.0447(10) Uani 1 1 d . . . . .
H124 H 0.169892 0.718316 1.105437 0.054 Uiso 1 1 calc R U . . .
C125 C 0.3017(5) 0.5954(4) 0.9833(3) 0.0429(10) Uani 1 1 d . . . . .
H125 H 0.338852 0.535506 1.032798 0.051 Uiso 1 1 calc R U . . .
C126 C 0.3478(4) 0.5728(3) 0.8685(3) 0.0316(8) Uani 1 1 d . . . . .
H126 H 0.417362 0.498026 0.837968 0.038 Uiso 1 1 calc R U . . .
C211 C 0.1595(4) 0.7863(3) 0.3461(3) 0.0210(6) Uani 1 1 d . . . . .
C212 C 0.0258(4) 0.8756(3) 0.3963(3) 0.0329(8) Uani 1 1 d . . . . .
H212 H -0.054430 0.858349 0.459853 0.039 Uiso 1 1 calc R U . . .
C213 C 0.0110(5) 0.9907(3) 0.3524(4) 0.0426(10) Uani 1 1 d . . . . .
H213 H -0.079507 1.053575 0.386491 0.051 Uiso 1 1 calc R U . . .
C214 C 0.1268(5) 1.0140(3) 0.2598(4) 0.0387(9) Uani 1 1 d . . . . .
H214 H 0.115641 1.093092 0.229716 0.046 Uiso 1 1 calc R U . . .
C215 C 0.2589(5) 0.9239(3) 0.2101(4) 0.0411(9) Uani 1 1 d . . . . .
H215 H 0.337637 0.940598 0.145198 0.049 Uiso 1 1 calc R U . . .
C216 C 0.2770(4) 0.8090(3) 0.2544(3) 0.0292(7) Uani 1 1 d . . . . .
H216 H 0.369361 0.746866 0.221938 0.035 Uiso 1 1 calc R U . . .
C221 C 0.1526(3) 0.3731(3) 0.1791(3) 0.0205(6) Uani 1 1 d . . . . .
C222 C 0.3017(4) 0.2991(3) 0.1762(3) 0.0304(8) Uani 1 1 d . . . . .
H222 H 0.340371 0.293075 0.239802 0.037 Uiso 1 1 calc R U . . .
C223 C 0.3915(4) 0.2350(4) 0.0788(3) 0.0381(9) Uani 1 1 d . . . . .
H223 H 0.494058 0.184812 0.074650 0.046 Uiso 1 1 calc R U . . .
C224 C 0.3340(4) 0.2429(3) -0.0131(3) 0.0346(8) Uani 1 1 d . . . . .
H224 H 0.396669 0.197398 -0.079576 0.042 Uiso 1 1 calc R U . . .
C225 C 0.1860(4) 0.3167(3) -0.0089(3) 0.0317(8) Uani 1 1 d . . . . .
H225 H 0.147487 0.322856 -0.072623 0.038 Uiso 1 1 calc R U . . .
C226 C 0.0937(4) 0.3817(3) 0.0885(3) 0.0255(7) Uani 1 1 d . . . . .
H226 H -0.009063 0.431551 0.092705 0.031 Uiso 1 1 calc R U . . .

loop_
_atom_site_aniso_label
_atom_site_aniso_U_11
_atom_site_aniso_U_22
_atom_site_aniso_U_33
_atom_site_aniso_U_23
_atom_site_aniso_U_13
_atom_site_aniso_U_12
Se11 0.01940(15) 0.01886(16) 0.02066(15) 0.00059(12) -0.00791(12) -0.00471(11)
Se12 0.01796(15) 0.01686(15) 0.02252(16) -0.00066(12) -0.00879(12) -0.00300(11)
Se21 0.01866(15) 0.02060(16) 0.01862(15) 0.00093(12) -0.00828(12) -0.00435(11)
Se22 0.01823(15) 0.02111(16) 0.01777(15) 0.00235(12) -0.00703(12) -0.00614(12)
O11 0.0238(11) 0.0383(14) 0.0314(13) 0.0054(11) -0.0151(10) -0.0087(10)
O12 0.0254(11) 0.0281(13) 0.0294(12) -0.0007(10) -0.0171(10) 0.0007(9)
O13 0.0276(12) 0.0240(12) 0.0249(12) -0.0047(9) -0.0022(9) -0.0103(9)
O21 0.0209(11) 0.0249(13) 0.0388(14) 0.0020(10) -0.0129(10) -0.0008(9)
O22 0.0203(11) 0.0287(13) 0.0267(12) -0.0006(10) -0.0117(9) -0.0007(9)
O23 0.0374(13) 0.0301(13) 0.0201(11) 0.0018(9) -0.0105(10) -0.0198(10)
C111 0.0295(16) 0.0190(16) 0.0227(16) 0.0031(12) -0.0142(13) -0.0085(13)
C112 0.0270(17) 0.0305(19) 0.043(2) 0.0085(16) -0.0139(16) -0.0056(14)
C113 0.039(2) 0.030(2) 0.054(3) 0.0064(18) -0.0255(19) -0.0023(16)
C114 0.060(3) 0.025(2) 0.048(2) 0.0130(17) -0.034(2) -0.0158(18)
C115 0.050(2) 0.039(2) 0.037(2) 0.0125(18) -0.0085(18) -0.0181(19)
C116 0.0347(19) 0.0255(18) 0.035(2) 0.0018(15) -0.0073(16) -0.0073(15)
C121 0.0208(15) 0.0260(17) 0.0224(16) 0.0017(13) -0.0074(12) -0.0100(13)
C122 0.0332(18) 0.0282(18) 0.0222(16) 0.0018(14) -0.0068(14) -0.0115(14)
C123 0.042(2) 0.047(2) 0.0284(19) -0.0108(17) -0.0023(16) -0.0174(18)
C124 0.057(3) 0.071(3) 0.0194(18) 0.0027(19) -0.0108(17) -0.038(2)
C125 0.047(2) 0.064(3) 0.032(2) 0.022(2) -0.0238(18) -0.032(2)
C126 0.0298(18) 0.033(2) 0.037(2) 0.0121(16) -0.0169(16) -0.0125(15)
C211 0.0237(15) 0.0190(16) 0.0234(16) -0.0025(12) -0.0142(13) -0.0017(12)
C212 0.0284(18) 0.030(2) 0.035(2) -0.0006(15) -0.0088(15) 0.0011(14)
C213 0.041(2) 0.028(2) 0.057(3) -0.0033(18) -0.023(2) 0.0055(16)
C214 0.046(2) 0.0236(19) 0.058(3) 0.0085(17) -0.032(2) -0.0100(16)
C215 0.045(2) 0.033(2) 0.046(2) 0.0131(18) -0.0119(19) -0.0163(18)
C216 0.0255(17) 0.0251(18) 0.0340(19) -0.0005(15) -0.0053(14) -0.0058(14)
C221 0.0212(15) 0.0185(15) 0.0227(16) -0.0009(12) -0.0070(12) -0.0059(12)
C222 0.0238(16) 0.035(2) 0.0310(18) -0.0005(15) -0.0104(14) -0.0022(14)
C223 0.0222(17) 0.042(2) 0.041(2) -0.0046(18) -0.0066(16) 0.0046(15)
C224 0.0308(19) 0.035(2) 0.0320(19) -0.0139(16) -0.0001(15) -0.0051(15)
C225 0.0305(18) 0.044(2) 0.0225(17) -0.0047(15) -0.0085(14) -0.0110(16)
C226 0.0226(16) 0.0303(18) 0.0252(17) -0.0039(14) -0.0082(13) -0.0069(13)

loop_
_atom_type_symbol
_atom_type_description
_atom_type_scat_dispersion_real
_atom_type_scat_dispersion_imag
_atom_type_scat_source
C C 0.0033 0.0016 'International Tables Vol C Tables 4.2.6.8 and 6.1.1.4'
H H 0.0000 0.0000 'International Tables Vol C Tables 4.2.6.8 and 6.1.1.4'
O O 0.0106 0.0060 'International Tables Vol C Tables 4.2.6.8 and 6.1.1.4'
Se Se -0.0929 2.2259 'International Tables Vol C Tables 4.2.6.8 and 6.1.1.4'

loop_
_geom_angle_atom_site_label_1
_geom_angle_atom_site_label_2
_geom_angle_atom_site_label_3
_geom_angle
_geom_angle_site_symmetry_1
_geom_angle_site_symmetry_3
O11 Se11 O13 101.92(11) . .
O11 Se11 C111 102.68(12) . .
O13 Se11 C111 93.52(12) . .
O12 Se12 O13 101.87(11) . .
O12 Se12 C121 101.98(12) . .
O13 Se12 C121 92.61(12) . .
O21 Se21 O23 101.46(11) . .
O21 Se21 C211 102.39(12) . .
O23 Se21 C211 91.44(11) . .
O22 Se22 O23 102.92(11) . .
O22 Se22 C221 100.68(12) . .
O23 Se22 C221 92.86(12) . .
Se11 O13 Se12 112.96(11) . .
Se22 O23 Se21 116.05(11) . .
C116 C111 C112 120.9(3) . .
C116 C111 Se11 117.7(2) . .
C112 C111 Se11 121.4(3) . .
C113 C112 C111 118.9(3) . .
C113 C112 H112 120.5 . .
C111 C112 H112 120.5 . .
C114 C113 C112 120.8(3) . .
C114 C113 H113 119.6 . .
C112 C113 H113 119.6 . .
C113 C114 C115 119.7(4) . .
C113 C114 H114 120.2 . .
C115 C114 H114 120.2 . .
C116 C115 C114 120.9(4) . .
C116 C115 H115 119.6 . .
C114 C115 H115 119.6 . .
C115 C116 C111 118.8(3) . .
C115 C116 H116 120.6 . .
C111 C116 H116 120.6 . .
C122 C121 C126 121.9(3) . .
C122 C121 Se12 119.1(2) . .
C126 C121 Se12 118.8(3) . .
C121 C122 C123 118.5(3) . .
C121 C122 H122 120.7 . .
C123 C122 H122 120.7 . .
C124 C123 C122 119.7(4) . .
C124 C123 H123 120.1 . .
C122 C123 H123 120.1 . .
C123 C124 C125 121.1(4) . .
C123 C124 H124 119.4 . .
C125 C124 H124 119.4 . .
C124 C125 C126 120.2(4) . .
C124 C125 H125 119.9 . .
C126 C125 H125 119.9 . .
C125 C126 C121 118.4(4) . .
C125 C126 H126 120.8 . .
C121 C126 H126 120.8 . .
C216 C211 C212 121.7(3) . .
C216 C211 Se21 119.8(2) . .
C212 C211 Se21 118.5(3) . .
C211 C212 C213 118.7(4) . .
C211 C212 H212 120.6 . .
C213 C212 H212 120.6 . .
C214 C213 C212 120.1(4) . .
C214 C213 H213 120.0 . .
C212 C213 H213 120.0 . .
C213 C214 C215 120.6(4) . .
C213 C214 H214 119.7 . .
C215 C214 H214 119.7 . .
C214 C215 C216 120.0(4) . .
C214 C215 H215 120.0 . .
C216 C215 H215 120.0 . .
C211 C216 C215 118.9(3) . .
C211 C216 H216 120.5 . .
C215 C216 H216 120.5 . .
C226 C221 C222 121.7(3) . .
C226 C221 Se22 119.0(2) . .
C222 C221 Se22 119.4(2) . .
C223 C222 C221 118.3(3) . .
C223 C222 H222 120.8 . .
C221 C222 H222 120.8 . .
C222 C223 C224 120.7(3) . .
C222 C223 H223 119.7 . .
C224 C223 H223 119.7 . .
C225 C224 C223 120.3(3) . .
C225 C224 H224 119.8 . .
C223 C224 H224 119.8 . .
C224 C225 C226 119.8(3) . .
C224 C225 H225 120.1 . .
C226 C225 H225 120.1 . .
C221 C226 C225 119.2(3) . .
C221 C226 H226 120.4 . .
C225 C226 H226 120.4 . .

loop_
_geom_bond_atom_site_label_1
_geom_bond_atom_site_label_2
_geom_bond_distance
_geom_bond_site_symmetry_2
Se11 O11 1.648(2) .
Se11 O13 1.822(2) .
Se11 C111 1.932(3) .
Se12 O12 1.645(2) .
Se12 O13 1.829(2) .
Se12 C121 1.920(3) .
Se21 O21 1.635(2) .
Se21 O23 1.843(2) .
Se21 C211 1.927(3) .
Se22 O22 1.647(2) .
Se22 O23 1.818(2) .
Se22 C221 1.927(3) .
C111 C116 1.386(5) .
C111 C112 1.387(5) .
C112 C113 1.379(5) .
C112 H112 0.9500 .
C113 C114 1.373(6) .
C113 H113 0.9500 .
C114 C115 1.380(6) .
C114 H114 0.9500 .
C115 C116 1.376(5) .
C115 H115 0.9500 .
C116 H116 0.9500 .
C121 C122 1.374(4) .
C121 C126 1.389(4) .
C122 C123 1.396(5) .
C122 H122 0.9500 .
C123 C124 1.371(6) .
C123 H123 0.9500 .
C124 C125 1.373(6) .
C124 H124 0.9500 .
C125 C126 1.381(5) .
C125 H125 0.9500 .
C126 H126 0.9500 .
C211 C216 1.372(5) .
C211 C212 1.380(4) .
C212 C213 1.384(5) .
C212 H212 0.9500 .
C213 C214 1.372(6) .
C213 H213 0.9500 .
C214 C215 1.376(5) .
C214 H214 0.9500 .
C215 C216 1.382(5) .
C215 H215 0.9500 .
C216 H216 0.9500 .
C221 C226 1.374(4) .
C221 C222 1.392(4) .
C222 C223 1.375(5) .
C222 H222 0.9500 .
C223 C224 1.382(5) .
C223 H223 0.9500 .
C224 C225 1.380(5) .
C224 H224 0.9500 .
C225 C226 1.384(4) .
C225 H225 0.9500 .
C226 H226 0.9500 .

loop_
_geom_hbond_atom_site_label_D
_geom_hbond_atom_site_label_H
_geom_hbond_atom_site_label_A
_geom_hbond_distance_DH
_geom_hbond_distance_HA
_geom_hbond_distance_DA
_geom_hbond_angle_DHA
_geom_hbond_site_symmetry_A
C116 H116 O22 0.95 2.58 3.223(4) 125.5 1_655
C213 H213 O12 0.95 2.57 3.363(4) 141.4 2_576

loop_
_geom_torsion_atom_site_label_1
_geom_torsion_atom_site_label_2
_geom_torsion_atom_site_label_3
_geom_torsion_atom_site_label_4
_geom_torsion
_geom_torsion_site_symmetry_1
_geom_torsion_site_symmetry_2
_geom_torsion_site_symmetry_3
_geom_torsion_site_symmetry_4
O11 Se11 O13 Se12 -129.67(13) . . . .
C111 Se11 O13 Se12 126.58(14) . . . .
O12 Se12 O13 Se11 -109.08(13) . . . .
C121 Se12 O13 Se11 148.10(14) . . . .
O22 Se22 O23 Se21 118.11(14) . . . .
C221 Se22 O23 Se21 -140.25(15) . . . .
O21 Se21 O23 Se22 114.10(14) . . . .
C211 Se21 O23 Se22 -142.95(15) . . . .
C116 C111 C112 C113 -1.7(5) . . . .
Se11 C111 C112 C113 178.4(3) . . . .
C111 C112 C113 C114 0.9(6) . . . .
C112 C113 C114 C115 0.9(6) . . . .
C113 C114 C115 C116 -2.0(6) . . . .
C114 C115 C116 C111 1.2(6) . . . .
C112 C111 C116 C115 0.6(5) . . . .
Se11 C111 C116 C115 -179.4(3) . . . .
C126 C121 C122 C123 -0.9(5) . . . .
Se12 C121 C122 C123 174.6(3) . . . .
C121 C122 C123 C124 -0.8(5) . . . .
C122 C123 C124 C125 1.8(6) . . . .
C123 C124 C125 C126 -1.1(6) . . . .
C124 C125 C126 C121 -0.6(5) . . . .
C122 C121 C126 C125 1.7(5) . . . .
Se12 C121 C126 C125 -173.9(3) . . . .
C216 C211 C212 C213 0.1(5) . . . .
Se21 C211 C212 C213 -179.6(3) . . . .
C211 C212 C213 C214 0.8(6) . . . .
C212 C213 C214 C215 -0.4(6) . . . .
C213 C214 C215 C216 -1.0(6) . . . .
C212 C211 C216 C215 -1.4(5) . . . .
Se21 C211 C216 C215 178.3(3) . . . .
C214 C215 C216 C211 1.9(6) . . . .
C226 C221 C222 C223 1.0(5) . . . .
Se22 C221 C222 C223 -179.8(3) . . . .
C221 C222 C223 C224 -0.8(6) . . . .
C222 C223 C224 C225 0.8(6) . . . .
C223 C224 C225 C226 -1.0(6) . . . .
C222 C221 C226 C225 -1.1(5) . . . .
Se22 C221 C226 C225 179.6(3) . . . .
C224 C225 C226 C221 1.1(5) . . . .
